data_9001193
loop_
_publ_author_name
'Ottonello, G.'
'Della Giusta, A.'
'Molin, G. M.'

_publ_section_title
;
 Cation ordering in Ni-Mg olivines
 sample Ni.30B, synthesized at 902 C, then quenched
 Mg1.4Ni.6SiO4
;
_journal_name_full 'American Mineralogist'
_journal_page_first 411
_journal_page_last 421
_journal_volume 74
_journal_year 1989
_chemical_formula_sum 'Mg1.4 Ni0.6 O4 Si'
_chemical_name_mineral Olivine
_space_group_IT_number 62
_symmetry_space_group_name_Hall '-P 2c 2ab'
_symmetry_space_group_name_H-M 'P b n m'
_cell_angle_alpha 90
_cell_angle_beta 90
_cell_angle_gamma 90
_cell_length_a 4.7458
_cell_length_b 10.1986
_cell_length_c 5.9563
_cell_formula_units_Z 4
_cell_volume 288.288
_database_code_amcsd 0001216
_exptl_crystal_density_diffrn 3.717
_exptl_crystal_thermal_history 'synthesized at 902 C, then quenched'
_cod_original_formula_sum '(Mg1.4 Ni.6) Si O4'
_cod_database_code 9001193

loop_
_space_group_symop_operation_xyz
x,y,z
x,y,1/2-z
-x,-y,1/2+z
1/2+x,1/2-y,1/2+z
1/2-x,1/2+y,1/2-z
1/2-x,1/2+y,z
1/2+x,1/2-y,-z
-x,-y,-z

loop_
_atom_site_label
_atom_site_fract_x
_atom_site_fract_y
_atom_site_fract_z
_atom_site_occupancy
_atom_site_U_iso_or_equiv
Mg1 0.00000 0.00000 0.00000 0.46800 0.00722
Ni1 0.00000 0.00000 0.00000 0.53200 0.00722
Mg2 0.99000 0.27610 0.25000 0.93200 0.00785
Ni2 0.99000 0.27610 0.25000 0.06800 0.00785
Si 0.42570 0.09360 0.25000 1.00000 0.00646
O1 0.76600 0.09240 0.25000 1.00000 0.00747
O2 0.22020 0.44610 0.25000 1.00000 0.00735
O3 0.27630 0.16260 0.03260 1.00000 0.00785

loop_
_cod_related_entry_id
_cod_related_entry_database
_cod_related_entry_code
1 AMCSD 0001216
